data_4503686
loop_
_publ_author_name
'Lin, Yan-Yong'
'Zhang, Yue-Biao'
'Zhang, Jie-Peng'
'Chen, Xiao-Ming'

_publ_section_title
;
 Pillaring Zn-Triazolate Layers with Flexible Aliphatic Dicarboxylates
 into Three-Dimensional Metal&#x2212;Organic Frameworks
;
_journal_issue 10
_journal_name_full 'Crystal Growth &amp; Design'
_journal_page_first 3673
_journal_paper_doi 10.1021/cg800289c
_journal_volume 8
_journal_year 2008
_chemical_formula_sum 'C3 H4 N4 O2 Zn'
_chemical_formula_weight 193.47
_chemical_name_systematic
; 
 ? 
;
_space_group_IT_number 61
_symmetry_cell_setting orthorhombic
_symmetry_space_group_name_Hall '-P 2ac 2ab'
_symmetry_space_group_name_H-M 'P b c a'
_atom_sites_solution_hydrogens geom
_atom_sites_solution_primary direct
_atom_sites_solution_secondary difmap
_audit_creation_method SHELXL-97
_cell_angle_alpha 90.00
_cell_angle_beta 90.00
_cell_angle_gamma 90.00
_cell_formula_units_Z 8
_cell_length_a 9.1695(16)
_cell_length_b 10.3607(19)
_cell_length_c 12.504(2)
_cell_measurement_temperature 293(2)
_cell_volume 1187.9(4)
_computing_cell_refinement 'SAINT-PLUS 6.0, Bruker AXS Inc.'
_computing_data_collection 'SMART for Windows NT, Bruker AXS Inc.'
_computing_data_reduction 'SAINT-PLUS 6.0, Bruker AXS Inc.'
_computing_structure_refinement 'SHELXL-97 (Sheldrick, 1997)'
_computing_structure_solution 'SHELXS-97 (Sheldrick, 1990)'
_diffrn_ambient_temperature 293(2)
_diffrn_measured_fraction_theta_full 0.990
_diffrn_measured_fraction_theta_max 0.990
_diffrn_measurement_device_type CCD
_diffrn_measurement_method '/w scan'
_diffrn_radiation_monochromator graphite
_diffrn_radiation_source 'fine-focus sealed tube'
_diffrn_radiation_type MoK\a
_diffrn_radiation_wavelength 0.71073
_diffrn_reflns_av_R_equivalents 0.0256
_diffrn_reflns_av_sigmaI/netI 0.0218
_diffrn_reflns_limit_h_max 10
_diffrn_reflns_limit_h_min -11
_diffrn_reflns_limit_k_max 12
_diffrn_reflns_limit_k_min -9
_diffrn_reflns_limit_l_max 15
_diffrn_reflns_limit_l_min -15
_diffrn_reflns_number 5545
_diffrn_reflns_theta_full 25.99
_diffrn_reflns_theta_max 25.99
_diffrn_reflns_theta_min 3.26
_exptl_absorpt_coefficient_mu 4.068
_exptl_absorpt_correction_T_max 0.9566
_exptl_absorpt_correction_T_min 0.5167
_exptl_absorpt_correction_type empirical
_exptl_absorpt_process_details SADABS
_exptl_crystal_colour colorless
_exptl_crystal_density_diffrn 2.164
_exptl_crystal_density_method 'not measured'
_exptl_crystal_description sheet
_exptl_crystal_F_000 768
_exptl_crystal_size_max 0.19
_exptl_crystal_size_mid 0.17
_exptl_crystal_size_min 0.01
_refine_diff_density_max 0.966
_refine_diff_density_min -0.311
_refine_diff_density_rms 0.113
_refine_ls_extinction_method none
_refine_ls_goodness_of_fit_ref 1.093
_refine_ls_hydrogen_treatment mixed
_refine_ls_matrix_type full
_refine_ls_number_parameters 107
_refine_ls_number_reflns 1148
_refine_ls_number_restraints 0
_refine_ls_restrained_S_all 1.093
_refine_ls_R_factor_all 0.0387
_refine_ls_R_factor_gt 0.0343
_refine_ls_shift/su_max 0.000
_refine_ls_shift/su_mean 0.000
_refine_ls_structure_factor_coef Fsqd
_refine_ls_weighting_details 'calc w=1/[\s^2^(Fo^2^)+(0.0535P)^2^+1.0513P] where P=(Fo^2^+2Fc^2^)/3'
_refine_ls_weighting_scheme calc
_refine_ls_wR_factor_gt 0.0862
_refine_ls_wR_factor_ref 0.0889
_reflns_number_gt 1035
_reflns_number_total 1148
_reflns_threshold_expression >2sigma(I)
_cod_data_source_file cg800289c_si_001.cif
_cod_data_source_block 1
_cod_depositor_comments
;
The following automatic conversions were performed:

'_symmetry_cell_setting' value 'Orthorhombic' changed to
'orthorhombic' according to
/home/saulius/struct/CIF-dictionaries/cif_core.dic dictionary named
'cif_core.dic' version 2.4.1 from 2010-06-29.

Automatic conversion script
Id: cif_fix_values 1715 2011-07-08 13:25:40Z adriana 
;
_cod_original_sg_symbol_H-M Pbca
_cod_database_code 4503686

loop_
_symmetry_equiv_pos_as_xyz
'x, y, z'
'-x+1/2, -y, z+1/2'
'-x, y+1/2, -z+1/2'
'x+1/2, -y+1/2, -z'
'-x, -y, -z'
'x-1/2, y, -z-1/2'
'x, -y-1/2, z-1/2'
'-x-1/2, y-1/2, z'

loop_
_atom_site_label
_atom_site_type_symbol
_atom_site_fract_x
_atom_site_fract_y
_atom_site_fract_z
_atom_site_U_iso_or_equiv
_atom_site_adp_type
_atom_site_occupancy
_atom_site_symmetry_multiplicity
_atom_site_calc_flag
Zn1 Zn 0.08665(4) 0.39403(4) 0.10219(3) 0.02207(18) Uani 1 1 d
N1 N 0.2241(3) 0.2537(3) 0.0543(2) 0.0249(6) Uani 1 1 d
N2 N 0.3392(3) 0.0657(3) 0.0500(2) 0.0239(6) Uani 1 1 d
N3 N 0.3949(3) 0.1414(3) -0.0319(2) 0.0232(6) Uani 1 1 d
N4 N 0.3491(4) 0.3546(4) -0.0909(3) 0.0421(9) Uani 1 1 d
H4A H 0.279(6) 0.411(5) -0.092(3) 0.044(13) Uiso 1 1 d
H4B H 0.399(5) 0.345(5) -0.146(4) 0.039(12) Uiso 1 1 d
C1 C 0.2400(4) 0.1352(3) 0.0986(3) 0.0282(8) Uani 1 1 d
H1A H 0.174(4) 0.098(3) 0.169(3) 0.015(8) Uiso 1 1 d
C2 C 0.3231(3) 0.2527(3) -0.0264(3) 0.0241(7) Uani 1 1 d
C3 C 0.0523(5) 0.3396(5) 0.3107(3) 0.0411(10) Uani 1 1 d
H3A H 0.053(6) 0.358(5) 0.393(3) 0.047(13) Uiso 1 1 d
O1 O 0.0964(4) 0.4308(3) 0.2551(2) 0.0526(8) Uani 1 1 d
O2 O 0.0160(4) 0.2336(4) 0.2765(3) 0.0652(9) Uani 1 1 d

loop_
_atom_site_aniso_label
_atom_site_aniso_U_11
_atom_site_aniso_U_22
_atom_site_aniso_U_33
_atom_site_aniso_U_23
_atom_site_aniso_U_13
_atom_site_aniso_U_12
Zn1 0.0208(3) 0.0164(3) 0.0290(3) 0.00058(14) -0.00120(14) 0.00039(13)
N1 0.0233(13) 0.0178(14) 0.0335(14) 0.0012(11) 0.0024(11) 0.0042(11)
N2 0.0218(13) 0.0163(14) 0.0337(15) 0.0023(12) 0.0020(11) 0.0011(11)
N3 0.0201(12) 0.0193(14) 0.0303(14) 0.0024(12) 0.0027(11) 0.0003(11)
N4 0.045(2) 0.031(2) 0.049(2) 0.0160(16) 0.0171(17) 0.0123(17)
C1 0.0269(18) 0.0215(19) 0.0360(19) 0.0017(14) 0.0016(14) 0.0010(15)
C2 0.0213(14) 0.0193(16) 0.0318(16) 0.0023(13) -0.0030(13) 0.0002(13)
C3 0.045(2) 0.047(3) 0.031(2) 0.0005(19) -0.0012(16) 0.0009(19)
O1 0.089(2) 0.0381(17) 0.0309(14) 0.0013(14) 0.0002(14) -0.0094(17)
O2 0.075(2) 0.059(2) 0.061(2) -0.0067(17) 0.0079(19) -0.0259(19)

loop_
_atom_type_symbol
_atom_type_description
_atom_type_scat_dispersion_real
_atom_type_scat_dispersion_imag
_atom_type_scat_source
C C 0.0033 0.0016 'International Tables Vol C Tables 4.2.6.8 and 6.1.1.4'
H H 0.0000 0.0000 'International Tables Vol C Tables 4.2.6.8 and 6.1.1.4'
N N 0.0061 0.0033 'International Tables Vol C Tables 4.2.6.8 and 6.1.1.4'
O O 0.0106 0.0060 'International Tables Vol C Tables 4.2.6.8 and 6.1.1.4'
Zn Zn 0.2839 1.4301 'International Tables Vol C Tables 4.2.6.8 and 6.1.1.4'

loop_
_geom_angle_atom_site_label_1
_geom_angle_atom_site_label_2
_geom_angle_atom_site_label_3
_geom_angle
_geom_angle_site_symmetry_1
_geom_angle_site_symmetry_3
O1 Zn1 N3 120.45(13) . 4_455
O1 Zn1 N2 97.44(12) . 8_665
N3 Zn1 N2 108.46(11) 4_455 8_665
O1 Zn1 N1 113.79(13) . .
N3 Zn1 N1 106.67(11) 4_455 .
N2 Zn1 N1 109.26(11) 8_665 .
C1 N1 C2 103.0(3) . .
C1 N1 Zn1 126.9(2) . .
C2 N1 Zn1 130.1(2) . .
C1 N2 N3 106.7(3) . .
C1 N2 Zn1 124.8(2) . 8_655
N3 N2 Zn1 127.9(2) . 8_655
C2 N3 N2 105.6(3) . .
C2 N3 Zn1 128.1(2) . 4
N2 N3 Zn1 123.0(2) . 4
C2 N4 H4A 114(3) . .
C2 N4 H4B 119(3) . .
H4A N4 H4B 119(4) . .
N2 C1 N1 112.6(3) . .
N2 C1 H1A 123.0(16) . .
N1 C1 H1A 124.4(16) . .
N3 C2 N4 124.0(3) . .
N3 C2 N1 112.1(3) . .
N4 C2 N1 123.8(3) . .
O2 C3 O1 125.2(4) . .
O2 C3 H3A 121(3) . .
O1 C3 H3A 114(3) . .
C3 O1 Zn1 112.6(3) . .

loop_
_geom_bond_atom_site_label_1
_geom_bond_atom_site_label_2
_geom_bond_distance
_geom_bond_site_symmetry_2
Zn1 O1 1.952(3) .
Zn1 N3 1.999(3) 4_455
Zn1 N2 2.012(3) 8_665
Zn1 N1 2.016(3) .
N1 C1 1.355(4) .
N1 C2 1.357(4) .
N2 C1 1.309(4) .
N2 N3 1.388(4) .
N2 Zn1 2.012(3) 8_655
N3 C2 1.330(4) .
N3 Zn1 1.999(3) 4
N4 C2 1.350(5) .
N4 H4A 0.87(5) .
N4 H4B 0.83(5) .
C1 H1A 1.14(3) .
C3 O2 1.224(5) .
C3 O1 1.241(5) .
C3 H3A 1.05(4) .

loop_
_geom_hbond_atom_site_label_D
_geom_hbond_atom_site_label_H
_geom_hbond_atom_site_label_A
_geom_hbond_distance_DH
_geom_hbond_distance_HA
_geom_hbond_distance_DA
_geom_hbond_angle_DHA
_geom_hbond_site_symmetry_A
N4 H4B O2 0.83(5) 2.12(5) 2.926(5) 165(5) 4
